data_1568600
loop_
_publ_author_name
'Dubskikh, Vadim A.'
'Kolosov, Aleksei A.'
'Lysova, Anna A.'
'Samsonenko, Denis G.'
'Lavrov, Alexander N.'
'Kovalenko, Konstantin A.'
'Dybtsev, Danil N.'
'Fedin, Vladimir P.'

_publ_section_title
;
 A Series of Metal--Organic Frameworks with 2,2&#x2032;-Bipyridyl
 Derivatives: Synthesis vs. Structure Relationships, Adsorption, and
 Magnetic Studies
;
_journal_issue 5
_journal_name_full Molecules
_journal_page_first 2139
_journal_paper_doi 10.3390/molecules28052139
_journal_volume 28
_journal_year 2023
_chemical_formula_sum 'C22 H16 Mn N2 O4 S2'
_chemical_formula_weight 491.43
_space_group_crystal_system triclinic
_space_group_IT_number 2
_space_group_name_Hall '-P 1'
_space_group_name_H-M_alt 'P -1'
_atom_sites_solution_hydrogens geom
_atom_sites_solution_primary dual
_atom_sites_solution_secondary difmap
_audit_creation_method SHELXL-2018/3
_cell_angle_alpha 102.277(4)
_cell_angle_beta 91.709(4)
_cell_angle_gamma 117.108(5)
_cell_formula_units_Z 2
_cell_length_a 10.5007(5)
_cell_length_b 10.5738(6)
_cell_length_c 11.0290(5)
_cell_measurement_reflns_used 4027
_cell_measurement_temperature 140(2)
_cell_measurement_theta_max 28.62
_cell_measurement_theta_min 2.51
_cell_volume 1053.76(11)
_computing_cell_refinement 'CrysAlisPro 1.171.41.104a (Rigaku OD, 2021)'
_computing_data_collection 'CrysAlisPro 1.171.41.104a (Rigaku OD, 2021)'
_computing_data_reduction 'CrysAlisPro 1.171.41.104a (Rigaku OD, 2021)'
_computing_molecular_graphics 'ShelXle (H\"ubschle, 2011)'
_computing_publication_material 'CIFTAB (Sheldrick, 2015)'
_computing_structure_refinement 'SHELXL-2018 (Sheldrick, 2015)'
_computing_structure_solution 'SHELXT-2018 (Sheldrick, 2015)'
_diffrn_ambient_temperature 140(2)
_diffrn_detector 'CCD plate'
_diffrn_detector_area_resol_mean 10.6
_diffrn_detector_type AtlasS2
_diffrn_measured_fraction_theta_full 1.000
_diffrn_measured_fraction_theta_max 0.819
_diffrn_measurement_device 'four-circle diffractometer'
_diffrn_measurement_device_type 'New Xcalibur, AtlasS2'
_diffrn_measurement_method '\w scans'
_diffrn_radiation_monochromator graphite
_diffrn_radiation_probe x-ray
_diffrn_radiation_source 'fine-focus sealed tube'
_diffrn_radiation_type MoK\a
_diffrn_radiation_wavelength 0.71073
_diffrn_reflns_av_R_equivalents 0.0179
_diffrn_reflns_av_unetI/netI 0.0389
_diffrn_reflns_Laue_measured_fraction_full 1.000
_diffrn_reflns_Laue_measured_fraction_max 0.819
_diffrn_reflns_limit_h_max 12
_diffrn_reflns_limit_h_min -13
_diffrn_reflns_limit_k_max 12
_diffrn_reflns_limit_k_min -14
_diffrn_reflns_limit_l_max 13
_diffrn_reflns_limit_l_min -11
_diffrn_reflns_number 7812
_diffrn_reflns_point_group_measured_fraction_full 1.000
_diffrn_reflns_point_group_measured_fraction_max 0.819
_diffrn_reflns_theta_full 25.242
_diffrn_reflns_theta_max 29.041
_diffrn_reflns_theta_min 2.202
_diffrn_source 'sealed X-ray tube'
_exptl_absorpt_coefficient_mu 0.857
_exptl_absorpt_correction_T_max 1.00000
_exptl_absorpt_correction_T_min 0.98195
_exptl_absorpt_correction_type multi-scan
_exptl_absorpt_process_details
;
CrysAlisPro 1.171.41.104a (Rigaku Oxford Diffraction, 2021)
Empirical absorption correction using spherical harmonics,
implemented in SCALE3 ABSPACK scaling algorithm.
;
_exptl_crystal_colour colorless
_exptl_crystal_density_diffrn 1.549
_exptl_crystal_description plate
_exptl_crystal_F_000 502
_exptl_crystal_size_max 0.15
_exptl_crystal_size_mid 0.14
_exptl_crystal_size_min 0.07
_refine_diff_density_max 1.141
_refine_diff_density_min -0.349
_refine_diff_density_rms 0.067
_refine_ls_extinction_method none
_refine_ls_goodness_of_fit_ref 1.046
_refine_ls_hydrogen_treatment constr
_refine_ls_matrix_type full
_refine_ls_number_parameters 282
_refine_ls_number_reflns 4607
_refine_ls_number_restraints 0
_refine_ls_restrained_S_all 1.046
_refine_ls_R_factor_all 0.0506
_refine_ls_R_factor_gt 0.0384
_refine_ls_shift/su_max 0.001
_refine_ls_shift/su_mean 0.000
_refine_ls_structure_factor_coef Fsqd
_refine_ls_weighting_details 'w=1/[\s^2^(Fo^2^)+(0.0412P)^2^+0.5152P] where P=(Fo^2^+2Fc^2^)/3'
_refine_ls_weighting_scheme calc
_refine_ls_wR_factor_gt 0.0884
_refine_ls_wR_factor_ref 0.0936
_reflns_Friedel_coverage 0.000
_reflns_number_gt 3827
_reflns_number_total 4607
_reflns_threshold_expression 'I > 2\s(I)'
_cod_data_source_file 3-final.cif
_cod_data_source_block SSM-6C
_cod_original_cell_volume 1053.76(10)
_cod_database_code 1568600
_shelx_shelxl_version_number 2018/3
_shelx_space_group_comment
;
The symmetry employed for this shelxl refinement is uniquely defined
by the following loop, which should always be used as a source of
symmetry information in preference to the above space-group names.
They are only intended as comments.
;
_shelx_estimated_absorpt_t_min 0.882
_shelx_estimated_absorpt_t_max 0.942

loop_
_space_group_symop_operation_xyz
'x, y, z'
'-x, -y, -z'

loop_
_atom_site_label
_atom_site_type_symbol
_atom_site_fract_x
_atom_site_fract_y
_atom_site_fract_z
_atom_site_U_iso_or_equiv
_atom_site_adp_type
_atom_site_occupancy
_atom_site_site_symmetry_order
_atom_site_calc_flag
_atom_site_refinement_flags_posn
_atom_site_refinement_flags_adp
_atom_site_refinement_flags_occupancy
_atom_site_disorder_assembly
_atom_site_disorder_group
Mn1 Mn 0.46649(4) 0.37100(3) 0.09789(3) 0.01844(10) Uani 1 1 d . . . . .
O11 O 0.61236(18) 0.59613(16) 0.08617(13) 0.0258(4) Uani 1 1 d . . . . .
O12 O 0.68048(19) 0.82276(17) 0.07851(14) 0.0290(4) Uani 1 1 d . . . . .
C11 C 0.6844(2) 0.7337(2) 0.13411(19) 0.0197(5) Uani 1 1 d . . . . .
C12 C 0.7765(2) 0.7864(2) 0.25571(19) 0.0217(5) Uani 1 1 d . . . . .
C13 C 0.7995(3) 0.7070(3) 0.3261(2) 0.0351(6) Uani 1 1 d . . . . .
H13 H 0.753617 0.602704 0.303195 0.042 Uiso 1 1 calc R U . . .
C14 C 0.8973(3) 0.7927(3) 0.4360(2) 0.0373(7) Uani 1 1 d . . . . .
H14 H 0.924612 0.752716 0.495138 0.045 Uiso 1 1 calc R U . . .
C15 C 0.9493(3) 0.9401(2) 0.44939(19) 0.0230(5) Uani 1 1 d . . . . .
S1 S 0.87680(7) 0.97129(6) 0.32387(5) 0.02718(15) Uani 1 1 d . . . . .
O21 O 0.27648(18) 0.38180(18) 0.16671(14) 0.0263(4) Uani 1 1 d . . . . .
O22 O 0.47326(19) 0.48615(19) 0.30583(15) 0.0297(4) Uani 1 1 d . . . . .
C21 C 0.3431(3) 0.4497(2) 0.2764(2) 0.0226(5) Uani 1 1 d . . . . .
C22 C 0.2616(3) 0.4840(2) 0.3734(2) 0.0218(5) Uani 1 1 d . . . . .
C23 C 0.3090(3) 0.5567(3) 0.4970(2) 0.0248(5) Uani 1 1 d . . . . .
H23 H 0.405126 0.594003 0.536531 0.030 Uiso 1 1 calc R U . . .
C24 C 0.1990(3) 0.5702(3) 0.5592(2) 0.0246(5) Uani 1 1 d . . . . .
H24 H 0.213977 0.619004 0.645385 0.029 Uiso 1 1 calc R U . . .
C25 C 0.0684(3) 0.5063(2) 0.48400(19) 0.0216(5) Uani 1 1 d . . . . .
S2 S 0.08153(6) 0.43097(6) 0.33230(5) 0.02278(14) Uani 1 1 d . . . . .
N1 N 0.6445(2) 0.3152(2) 0.05746(16) 0.0221(4) Uani 1 1 d . . . . .
N2 N 0.4362(2) 0.1866(2) 0.19006(16) 0.0229(4) Uani 1 1 d . . . . .
C101 C 0.7442(3) 0.3783(3) -0.0145(2) 0.0275(5) Uani 1 1 d . . . . .
H101 H 0.745397 0.457767 -0.042587 0.033 Uiso 1 1 calc R U . . .
C102 C 0.8445(3) 0.3329(3) -0.0493(2) 0.0302(5) Uani 1 1 d . . . . .
H102 H 0.911677 0.379809 -0.101591 0.036 Uiso 1 1 calc R U . . .
C103 C 0.8480(3) 0.2193(3) -0.0086(2) 0.0294(5) Uani 1 1 d . . . . .
C104 C 0.7441(3) 0.1528(3) 0.0643(2) 0.0268(5) Uani 1 1 d . . . . .
H104 H 0.741208 0.073231 0.093215 0.032 Uiso 1 1 calc R U . . .
C105 C 0.6442(2) 0.2019(2) 0.09532(19) 0.0212(5) Uani 1 1 d . . . . .
C106 C 0.5297(3) 0.1330(2) 0.17278(19) 0.0212(5) Uani 1 1 d . . . . .
C107 C 0.5220(3) 0.0218(3) 0.2253(2) 0.0279(5) Uani 1 1 d . . . . .
H107 H 0.589698 -0.014166 0.211046 0.034 Uiso 1 1 calc R U . . .
C108 C 0.4153(3) -0.0368(3) 0.2985(2) 0.0312(6) Uani 1 1 d . . . . .
C109 C 0.3204(3) 0.0201(3) 0.3161(2) 0.0358(6) Uani 1 1 d . . . . .
H109 H 0.246328 -0.015902 0.366364 0.043 Uiso 1 1 calc R U . . .
C110 C 0.3339(3) 0.1297(3) 0.2602(2) 0.0308(6) Uani 1 1 d . . . . .
H110 H 0.266677 0.166500 0.272343 0.037 Uiso 1 1 calc R U . . .
C111 C 0.9587(3) 0.1699(3) -0.0397(3) 0.0424(7) Uani 1 1 d . . . . .
H11A H 0.920531 0.067122 -0.036899 0.064 Uiso 1 1 calc R U . . .
H11B H 1.046814 0.231273 0.021325 0.064 Uiso 1 1 calc R U . . .
H11C H 0.981262 0.178909 -0.124071 0.064 Uiso 1 1 calc R U . . .
C112 C 0.4036(4) -0.1587(3) 0.3547(3) 0.0446(7) Uani 1 1 d . . . . .
H11D H 0.350354 -0.160839 0.426384 0.067 Uiso 1 1 calc R U . . .
H11E H 0.500764 -0.141823 0.382955 0.067 Uiso 1 1 calc R U . . .
H11F H 0.352222 -0.252795 0.291563 0.067 Uiso 1 1 calc R U . . .

loop_
_atom_site_aniso_label
_atom_site_aniso_U_11
_atom_site_aniso_U_22
_atom_site_aniso_U_33
_atom_site_aniso_U_23
_atom_site_aniso_U_13
_atom_site_aniso_U_12
Mn1 0.0219(2) 0.01896(19) 0.01768(17) 0.00579(12) 0.00587(13) 0.01172(15)
O11 0.0298(10) 0.0188(9) 0.0220(8) 0.0040(6) 0.0034(7) 0.0063(7)
O12 0.0410(11) 0.0269(9) 0.0247(8) 0.0075(7) -0.0006(7) 0.0206(8)
C11 0.0198(12) 0.0225(12) 0.0173(10) 0.0036(8) 0.0055(8) 0.0107(10)
C12 0.0210(12) 0.0216(12) 0.0193(10) 0.0025(8) 0.0016(9) 0.0085(10)
C13 0.0400(16) 0.0285(14) 0.0316(14) 0.0127(10) -0.0053(11) 0.0102(12)
C14 0.0459(18) 0.0230(13) 0.0359(14) 0.0111(10) -0.0079(12) 0.0095(12)
C15 0.0231(13) 0.0253(13) 0.0181(11) 0.0067(9) 0.0017(9) 0.0090(10)
S1 0.0351(4) 0.0202(3) 0.0239(3) 0.0032(2) -0.0050(2) 0.0127(3)
O21 0.0296(10) 0.0354(10) 0.0206(8) 0.0083(7) 0.0081(7) 0.0202(8)
O22 0.0280(10) 0.0360(10) 0.0288(9) 0.0072(7) 0.0099(7) 0.0183(8)
C21 0.0294(14) 0.0218(12) 0.0239(11) 0.0113(9) 0.0117(9) 0.0153(11)
C22 0.0251(13) 0.0222(12) 0.0240(11) 0.0105(9) 0.0100(9) 0.0140(10)
C23 0.0261(13) 0.0257(13) 0.0268(12) 0.0101(9) 0.0075(9) 0.0141(11)
C24 0.0310(14) 0.0275(13) 0.0186(11) 0.0058(9) 0.0070(9) 0.0166(11)
C25 0.0297(14) 0.0226(12) 0.0183(11) 0.0085(8) 0.0078(9) 0.0155(11)
S2 0.0265(3) 0.0280(3) 0.0178(3) 0.0061(2) 0.0071(2) 0.0159(3)
N1 0.0244(11) 0.0196(10) 0.0239(9) 0.0067(7) 0.0072(8) 0.0111(9)
N2 0.0270(11) 0.0234(10) 0.0229(9) 0.0095(7) 0.0080(8) 0.0139(9)
C101 0.0304(14) 0.0246(13) 0.0299(12) 0.0106(9) 0.0091(10) 0.0133(11)
C102 0.0250(14) 0.0330(14) 0.0314(13) 0.0079(10) 0.0111(10) 0.0122(12)
C103 0.0231(13) 0.0307(14) 0.0314(13) 0.0009(10) 0.0034(10) 0.0132(11)
C104 0.0273(14) 0.0215(12) 0.0329(13) 0.0039(9) 0.0027(10) 0.0139(11)
C105 0.0217(12) 0.0191(11) 0.0224(11) 0.0042(8) 0.0017(9) 0.0099(10)
C106 0.0241(13) 0.0183(11) 0.0205(11) 0.0044(8) 0.0018(9) 0.0096(10)
C107 0.0321(14) 0.0251(13) 0.0311(13) 0.0093(9) 0.0048(10) 0.0164(11)
C108 0.0398(16) 0.0230(13) 0.0277(12) 0.0094(9) 0.0031(11) 0.0112(12)
C109 0.0419(17) 0.0340(15) 0.0369(14) 0.0191(11) 0.0170(12) 0.0176(13)
C110 0.0352(15) 0.0290(14) 0.0364(14) 0.0157(10) 0.0172(11) 0.0182(12)
C111 0.0322(16) 0.0463(18) 0.0556(17) 0.0084(13) 0.0131(13) 0.0258(15)
C112 0.060(2) 0.0330(16) 0.0483(17) 0.0236(13) 0.0126(14) 0.0223(15)

loop_
_atom_type_symbol
_atom_type_description
_atom_type_scat_dispersion_real
_atom_type_scat_dispersion_imag
_atom_type_scat_source
C C 0.0033 0.0016 'International Tables Vol C Tables 4.2.6.8 and 6.1.1.4'
H H 0.0000 0.0000 'International Tables Vol C Tables 4.2.6.8 and 6.1.1.4'
N N 0.0061 0.0033 'International Tables Vol C Tables 4.2.6.8 and 6.1.1.4'
O O 0.0106 0.0060 'International Tables Vol C Tables 4.2.6.8 and 6.1.1.4'
S S 0.1246 0.1234 'International Tables Vol C Tables 4.2.6.8 and 6.1.1.4'
Mn Mn 0.3368 0.7283 'International Tables Vol C Tables 4.2.6.8 and 6.1.1.4'

loop_
_geom_angle_atom_site_label_1
_geom_angle_atom_site_label_2
_geom_angle_atom_site_label_3
_geom_angle
_geom_angle_site_symmetry_1
_geom_angle_site_symmetry_3
_geom_angle_publ_flag
O11 Mn1 O11 71.72(6) . 2_665 ?
O11 Mn1 O12 55.62(5) 2_665 2_665 ?
O11 Mn1 O12 123.45(5) . 2_665 ?
O11 Mn1 O22 83.85(6) . . ?
O11 Mn1 O22 129.12(6) 2_665 . ?
O11 Mn1 C21 95.07(6) . . ?
O11 Mn1 C21 108.77(6) 2_665 . ?
O11 Mn1 N1 88.41(7) . . ?
O11 Mn1 N2 145.87(7) . . ?
O12 Mn1 C21 118.72(7) 2_665 . ?
O21 Mn1 O11 85.49(6) . 2_665 ?
O21 Mn1 O11 104.62(6) . . ?
O21 Mn1 O12 91.29(6) . 2_665 ?
O21 Mn1 O22 58.01(6) . . ?
O21 Mn1 C21 29.16(7) . . ?
O21 Mn1 N1 164.63(6) . . ?
O21 Mn1 N2 92.45(6) . . ?
O22 Mn1 O12 144.88(6) . 2_665 ?
O22 Mn1 C21 28.86(7) . . ?
N1 Mn1 O11 106.67(6) . 2_665 ?
N1 Mn1 O12 88.14(6) . 2_665 ?
N1 Mn1 O22 116.74(6) . . ?
N1 Mn1 C21 143.65(7) . . ?
N1 Mn1 N2 72.21(7) . . ?
N2 Mn1 O11 140.09(6) . 2_665 ?
N2 Mn1 O12 84.65(6) . 2_665 ?
N2 Mn1 O22 80.52(6) . . ?
N2 Mn1 C21 85.59(7) . . ?
Mn1 O11 Mn1 108.28(6) . 2_665 ?
C11 O11 Mn1 92.29(12) . 2_665 ?
C11 O11 Mn1 151.92(14) . . ?
C11 O12 Mn1 90.83(13) . 2_665 ?
O11 C11 C12 118.67(19) . . ?
O12 C11 O11 121.10(19) . . ?
O12 C11 C12 120.2(2) . . ?
C11 C12 S1 120.39(16) . . ?
C13 C12 C11 128.5(2) . . ?
C13 C12 S1 111.13(18) . . ?
C12 C13 H13 123.2 . . ?
C12 C13 C14 113.7(2) . . ?
C14 C13 H13 123.2 . . ?
C13 C14 H14 123.6 . . ?
C15 C14 C13 112.8(2) . . ?
C15 C14 H14 123.6 . . ?
C14 C15 C15 128.1(3) . 2_776 ?
C14 C15 S1 110.56(17) . . ?
C15 C15 S1 121.4(2) 2_776 . ?
C12 S1 C15 91.81(11) . . ?
C21 O21 Mn1 92.71(14) . . ?
C21 O22 Mn1 86.57(13) . . ?
O21 C21 Mn1 58.14(11) . . ?
O21 C21 C22 117.9(2) . . ?
O22 C21 Mn1 64.58(12) . . ?
O22 C21 O21 122.7(2) . . ?
O22 C21 C22 119.4(2) . . ?
C22 C21 Mn1 175.40(18) . . ?
C21 C22 S2 119.00(17) . . ?
C23 C22 C21 129.0(2) . . ?
C23 C22 S2 111.97(17) . . ?
C22 C23 H23 123.9 . . ?
C22 C23 C24 112.2(2) . . ?
C24 C23 H23 123.9 . . ?
C23 C24 H24 123.1 . . ?
C25 C24 C23 113.7(2) . . ?
C25 C24 H24 123.1 . . ?
C24 C25 C25 129.2(2) . 2_566 ?
C24 C25 S2 110.65(17) . . ?
C25 C25 S2 120.2(2) 2_566 . ?
C22 S2 C25 91.44(11) . . ?
C101 N1 Mn1 123.33(15) . . ?
C101 N1 C105 117.5(2) . . ?
C105 N1 Mn1 118.78(15) . . ?
C106 N2 Mn1 117.20(14) . . ?
C110 N2 Mn1 125.08(16) . . ?
C110 N2 C106 117.72(19) . . ?
N1 C101 H101 118.6 . . ?
N1 C101 C102 122.9(2) . . ?
C102 C101 H101 118.6 . . ?
C101 C102 H102 119.8 . . ?
C101 C102 C103 120.3(2) . . ?
C103 C102 H102 119.8 . . ?
C102 C103 C104 116.8(2) . . ?
C102 C103 C111 122.3(2) . . ?
C104 C103 C111 120.9(2) . . ?
C103 C104 H104 119.8 . . ?
C103 C104 C105 120.5(2) . . ?
C105 C104 H104 119.8 . . ?
N1 C105 C104 122.0(2) . . ?
N1 C105 C106 115.68(19) . . ?
C104 C105 C106 122.3(2) . . ?
N2 C106 C105 115.89(18) . . ?
N2 C106 C107 122.0(2) . . ?
C107 C106 C105 122.1(2) . . ?
C106 C107 H107 120.0 . . ?
C108 C107 C106 120.0(2) . . ?
C108 C107 H107 120.0 . . ?
C107 C108 C112 120.9(2) . . ?
C109 C108 C107 117.3(2) . . ?
C109 C108 C112 121.7(2) . . ?
C108 C109 H109 120.3 . . ?
C108 C109 C110 119.4(2) . . ?
C110 C109 H109 120.3 . . ?
N2 C110 C109 123.5(2) . . ?
N2 C110 H110 118.3 . . ?
C109 C110 H110 118.3 . . ?
C103 C111 H11A 109.5 . . ?
C103 C111 H11B 109.5 . . ?
C103 C111 H11C 109.5 . . ?
H11A C111 H11B 109.5 . . ?
H11A C111 H11C 109.5 . . ?
H11B C111 H11C 109.5 . . ?
C108 C112 H11D 109.5 . . ?
C108 C112 H11E 109.5 . . ?
C108 C112 H11F 109.5 . . ?
H11D C112 H11E 109.5 . . ?
H11D C112 H11F 109.5 . . ?
H11E C112 H11F 109.5 . . ?

loop_
_geom_bond_atom_site_label_1
_geom_bond_atom_site_label_2
_geom_bond_distance
_geom_bond_site_symmetry_2
_geom_bond_publ_flag
Mn1 O11 2.2021(16) . yes
Mn1 O11 2.3214(15) 2_665 yes
Mn1 O12 2.3682(16) 2_665 yes
Mn1 O21 2.1980(16) . yes
Mn1 O22 2.3390(16) . yes
Mn1 C21 2.585(2) . yes
Mn1 N1 2.2331(19) . yes
Mn1 N2 2.2881(18) . yes
O11 C11 1.270(3) . ?
O12 C11 1.243(3) . ?
C11 C12 1.469(3) . ?
C12 C13 1.347(3) . ?
C12 S1 1.717(2) . ?
C13 H13 0.9500 . ?
C13 C14 1.398(4) . ?
C14 H14 0.9500 . ?
C14 C15 1.368(3) . ?
C15 C15 1.444(4) 2_776 ?
C15 S1 1.722(2) . ?
O21 C21 1.261(3) . ?
O22 C21 1.250(3) . ?
C21 C22 1.477(3) . ?
C22 C23 1.365(3) . ?
C22 S2 1.724(2) . ?
C23 H23 0.9500 . ?
C23 C24 1.407(3) . ?
C24 H24 0.9500 . ?
C24 C25 1.369(3) . ?
C25 C25 1.443(5) 2_566 ?
C25 S2 1.732(2) . ?
N1 C101 1.346(3) . ?
N1 C105 1.348(3) . ?
N2 C106 1.339(3) . ?
N2 C110 1.331(3) . ?
C101 H101 0.9500 . ?
C101 C102 1.376(3) . ?
C102 H102 0.9500 . ?
C102 C103 1.385(3) . ?
C103 C104 1.387(3) . ?
C103 C111 1.498(3) . ?
C104 H104 0.9500 . ?
C104 C105 1.388(3) . ?
C105 C106 1.495(3) . ?
C106 C107 1.390(3) . ?
C107 H107 0.9500 . ?
C107 C108 1.387(3) . ?
C108 C109 1.379(4) . ?
C108 C112 1.503(3) . ?
C109 H109 0.9500 . ?
C109 C110 1.380(3) . ?
C110 H110 0.9500 . ?
C111 H11A 0.9800 . ?
C111 H11B 0.9800 . ?
C111 H11C 0.9800 . ?
C112 H11D 0.9800 . ?
C112 H11E 0.9800 . ?
C112 H11F 0.9800 . ?
